data_7200919
loop_
_publ_author_name
'Hulvey, Zeric'
'Falcao, Eduardo H. L.'
'Eckert, Juergen'
'Cheetham, Anthony K.'

_publ_section_title
;
 Enhanced H2 adsorption enthalpy in the low-surface area, partially
 fluorinated coordination polymer
 Zn5(triazole)6(tetrafluoroterephthalate)2(H2O)2&#x00B7;4H2O
;
_journal_issue 25
_journal_name_full 'Journal of Materials Chemistry'
_journal_page_first 4307
_journal_paper_doi 10.1039/b900879a
_journal_volume 19
_journal_year 2009
_chemical_formula_sum 'C28 H24 F8 N18 O14 Zn5'
_chemical_formula_weight 1315.60
_chemical_name_systematic
;
?
;
_space_group_IT_number 2
_symmetry_cell_setting triclinic
_symmetry_space_group_name_Hall '-P 1'
_symmetry_space_group_name_H-M 'P -1'
_atom_sites_solution_hydrogens geom
_atom_sites_solution_primary direct
_atom_sites_solution_secondary difmap
_audit_creation_method SHELXL-97
_cell_angle_alpha 74.562(8)
_cell_angle_beta 83.796(9)
_cell_angle_gamma 60.952(7)
_cell_formula_units_Z 1
_cell_length_a 10.137(5)
_cell_length_b 10.228(5)
_cell_length_c 12.747(7)
_cell_measurement_temperature 293(2)
_cell_volume 1113.3(10)
_computing_cell_refinement 'Bruker XSCANS'
_computing_data_collection 'Bruker XSCANS'
_computing_data_reduction 'Bruker SHELXTL'
_computing_molecular_graphics 'Bruker SHELXTL'
_computing_publication_material 'Bruker SHELXTL'
_computing_structure_refinement 'SHELXL-97 (Sheldrick, 1997)'
_computing_structure_solution 'SHELXS-97 (Sheldrick, 1990)'
_diffrn_ambient_temperature 293(2)
_diffrn_measured_fraction_theta_full 0.962
_diffrn_measured_fraction_theta_max 0.962
_diffrn_measurement_device_type 'Bruker P4'
_diffrn_measurement_method '\w scans'
_diffrn_radiation_monochromator graphite
_diffrn_radiation_source 'fine-focus sealed tube'
_diffrn_radiation_type MoK\a
_diffrn_radiation_wavelength 0.71073
_diffrn_reflns_av_R_equivalents 0.0593
_diffrn_reflns_av_sigmaI/netI 0.0938
_diffrn_reflns_limit_h_max 12
_diffrn_reflns_limit_h_min -11
_diffrn_reflns_limit_k_max 12
_diffrn_reflns_limit_k_min -12
_diffrn_reflns_limit_l_max 15
_diffrn_reflns_limit_l_min -15
_diffrn_reflns_number 9014
_diffrn_reflns_theta_full 26.02
_diffrn_reflns_theta_max 26.02
_diffrn_reflns_theta_min 2.30
_exptl_absorpt_coefficient_mu 2.771
_exptl_absorpt_correction_T_max 0.435
_exptl_absorpt_correction_T_min 0.287
_exptl_absorpt_correction_type multi-scan
_exptl_absorpt_process_details sadabs
_exptl_crystal_colour colorless
_exptl_crystal_density_diffrn 1.950
_exptl_crystal_density_method 'not measured'
_exptl_crystal_description block
_exptl_crystal_F_000 644
_exptl_crystal_size_max 0.4
_exptl_crystal_size_mid 0.3
_exptl_crystal_size_min 0.3
_refine_diff_density_max 1.584
_refine_diff_density_min -0.610
_refine_diff_density_rms 0.188
_refine_ls_extinction_method none
_refine_ls_goodness_of_fit_ref 1.025
_refine_ls_hydrogen_treatment mixed
_refine_ls_matrix_type full
_refine_ls_number_parameters 351
_refine_ls_number_reflns 4219
_refine_ls_number_restraints 8
_refine_ls_restrained_S_all 1.024
_refine_ls_R_factor_all 0.1102
_refine_ls_R_factor_gt 0.0634
_refine_ls_shift/su_max 0.000
_refine_ls_shift/su_mean 0.000
_refine_ls_structure_factor_coef Fsqd
_refine_ls_weighting_details 'calc w=1/[\s^2^(Fo^2^)+(0.1029P)^2^+0.1860P] where P=(Fo^2^+2Fc^2^)/3'
_refine_ls_weighting_scheme calc
_refine_ls_wR_factor_gt 0.1515
_refine_ls_wR_factor_ref 0.1822
_reflns_number_gt 2710
_reflns_number_total 4219
_reflns_threshold_expression >2sigma(I)
_cod_data_source_file b900879a.txt
_cod_data_source_block zn_tpam
_cod_depositor_comments
;
The following automatic conversions were performed:
'_symmetry_cell_setting' value 'Triclinic' changed to 'triclinic'
according to '/home/saulius/struct/CIF-dictionaries/cif_core.dic'
dictionary named 'cif_core.dic' version 2.4.1 from 2010-06-29.

Automatic conversion script
Id: cif_fix_enum 1527 2010-12-29 10:47:43Z saulius 
;
_cod_original_sg_symbol_H-M P-1
_cod_database_code 7200919

loop_
_symmetry_equiv_pos_as_xyz
'x, y, z'
'-x, -y, -z'

loop_
_atom_site_label
_atom_site_type_symbol
_atom_site_fract_x
_atom_site_fract_y
_atom_site_fract_z
_atom_site_U_iso_or_equiv
_atom_site_adp_type
_atom_site_occupancy
_atom_site_symmetry_multiplicity
_atom_site_calc_flag
_atom_site_refinement_flags
_atom_site_disorder_assembly
_atom_site_disorder_group
Zn1 Zn 0.5000 0.5000 0.0000 0.0210(3) Uani 1 2 d S . .
Zn2 Zn 0.49213(9) 0.40457(9) 0.28511(6) 0.0218(3) Uani 1 1 d . . .
Zn3 Zn 0.15489(9) 0.11381(9) 0.15381(7) 0.0245(3) Uani 1 1 d D . .
C1 C 0.8383(8) 0.2257(8) 0.2528(6) 0.0253(17) Uani 1 1 d D . .
C2 C 0.8324(8) 0.2914(9) 0.0801(6) 0.0258(17) Uani 1 1 d D . .
C3 C 0.3023(8) 0.2699(9) 0.2336(6) 0.0260(17) Uani 1 1 d D . .
C4 C 0.3133(8) 0.3114(9) 0.0646(6) 0.0287(18) Uani 1 1 d . . .
H4 H 0.3007 0.3145 -0.0074 0.026(8) Uiso 1 1 calc R . .
C5 C 0.3235(8) 0.7623(8) 0.2434(6) 0.0249(17) Uani 1 1 d D . .
C6 C 0.3303(8) 0.8226(8) 0.0730(5) 0.0270(18) Uani 1 1 d . . .
H6 H 0.3155 0.8798 0.0010 0.026(8) Uiso 1 1 calc R . .
C7 C 0.4846(8) 0.2818(9) 0.5079(6) 0.0281(18) Uani 1 1 d . . .
C8 C 0.3940(8) 0.2609(9) 0.6072(6) 0.0253(17) Uani 1 1 d . . .
C9 C 0.3027(9) 0.3844(9) 0.6545(6) 0.0280(17) Uani 1 1 d . . .
C10 C 0.3925(8) 0.1242(9) 0.6555(6) 0.0302(18) Uani 1 1 d . . .
C11 C 0.2160(10) 0.3697(9) 0.7448(6) 0.034(2) Uani 1 1 d . . .
C12 C 0.3055(10) 0.1119(9) 0.7445(6) 0.036(2) Uani 1 1 d . . .
C13 C 0.2148(9) 0.2339(9) 0.7881(6) 0.0281(18) Uani 1 1 d . . .
C14 C 0.1152(9) 0.2205(8) 0.8806(5) 0.0259(17) Uani 1 1 d . . .
F1 F 0.3016(6) 0.5201(6) 0.6119(4) 0.0514(14) Uani 1 1 d . . .
F2 F 0.4706(6) 0.0035(6) 0.6104(4) 0.0561(15) Uani 1 1 d . . .
F3 F 0.1296(7) 0.4918(6) 0.7863(4) 0.0576(16) Uani 1 1 d . . .
F4 F 0.3061(7) -0.0259(6) 0.7863(4) 0.0616(17) Uani 1 1 d . . .
N1 N 0.6945(6) 0.3160(7) 0.2211(4) 0.0213(13) Uani 1 1 d . . .
N2 N 0.6902(6) 0.3571(7) 0.1094(5) 0.0233(14) Uani 1 1 d . . .
N3 N 0.9302(6) 0.2088(7) 0.1660(5) 0.0239(14) Uani 1 1 d . . .
N4 N 0.3782(7) 0.3449(7) 0.2043(5) 0.0281(15) Uani 1 1 d . . .
N5 N 0.3839(7) 0.3735(7) 0.0918(5) 0.0287(15) Uani 1 1 d . . .
N6 N 0.2589(7) 0.2412(7) 0.1490(5) 0.0233(14) Uani 1 1 d . . .
N7 N 0.4001(6) 0.6318(7) 0.2135(5) 0.0246(14) Uani 1 1 d . . .
N8 N 0.4049(7) 0.6712(7) 0.1013(5) 0.0280(15) Uani 1 1 d . . .
N9 N 0.2769(7) 0.8877(7) 0.1589(5) 0.0258(14) Uani 1 1 d . . .
O1 O 0.4055(6) 0.3880(6) 0.4275(4) 0.0364(14) Uani 1 1 d . . .
O2 O 0.6198(6) 0.1940(7) 0.5077(4) 0.0439(16) Uani 1 1 d . . .
O3 O -0.0238(7) 0.2698(9) 0.8522(5) 0.064(2) Uani 1 1 d . . .
O4 O 0.1643(6) 0.1669(6) 0.9769(4) 0.0284(12) Uani 1 1 d . . .
O11 O 0.1631(6) 0.0581(7) 0.3437(4) 0.0375(14) Uani 1 1 d D . .
O12 O 0.0877(8) 0.5914(9) 0.3702(6) 0.070(2) Uani 1 1 d . . .
O13 O 0.0672(10) 0.2995(10) 0.4471(7) 0.091(3) Uani 1 1 d . . .
H1 H 0.868(7) 0.182(8) 0.326(2) 0.026(8) Uiso 1 1 d D . .
H2 H 0.871(7) 0.292(8) 0.010(3) 0.026(8) Uiso 1 1 d D . .
H3 H 0.281(8) 0.246(8) 0.305(2) 0.026(8) Uiso 1 1 d D . .
H5 H 0.309(8) 0.772(8) 0.315(3) 0.026(8) Uiso 1 1 d D . .
H11A H 0.102(8) 0.127(5) 0.372(2) 0.05(2) Uiso 1 1 d D . .
H11B H 0.208(8) -0.016(5) 0.394(4) 0.05(2) Uiso 1 1 d D . .

loop_
_atom_site_aniso_label
_atom_site_aniso_U_11
_atom_site_aniso_U_22
_atom_site_aniso_U_33
_atom_site_aniso_U_23
_atom_site_aniso_U_13
_atom_site_aniso_U_12
Zn1 0.0213(6) 0.0206(6) 0.0192(6) -0.0041(5) 0.0017(5) -0.0092(5)
Zn2 0.0220(5) 0.0212(5) 0.0195(4) -0.0052(3) 0.0043(3) -0.0088(4)
Zn3 0.0201(5) 0.0197(5) 0.0329(5) -0.0082(4) 0.0043(4) -0.0086(4)
C1 0.024(4) 0.023(4) 0.026(4) -0.009(3) 0.008(3) -0.009(3)
C2 0.014(4) 0.032(4) 0.023(4) -0.007(3) 0.002(3) -0.005(3)
C3 0.029(4) 0.037(5) 0.019(4) -0.007(3) 0.004(3) -0.022(4)
C4 0.036(5) 0.036(5) 0.024(4) -0.009(3) 0.005(3) -0.025(4)
C5 0.031(4) 0.024(4) 0.019(4) -0.009(3) 0.001(3) -0.012(3)
C6 0.035(4) 0.020(4) 0.015(4) -0.004(3) 0.001(3) -0.004(3)
C7 0.024(4) 0.032(4) 0.030(4) -0.012(4) 0.006(3) -0.013(4)
C8 0.027(4) 0.029(4) 0.021(4) -0.006(3) 0.003(3) -0.015(3)
C9 0.036(4) 0.031(4) 0.025(4) -0.005(3) 0.005(3) -0.024(4)
C10 0.030(4) 0.022(4) 0.032(4) -0.013(3) 0.010(3) -0.006(3)
C11 0.051(5) 0.028(4) 0.032(4) -0.018(4) 0.018(4) -0.024(4)
C12 0.053(5) 0.030(5) 0.020(4) 0.000(3) 0.008(4) -0.021(4)
C13 0.031(4) 0.036(5) 0.022(4) -0.007(3) 0.009(3) -0.021(4)
C14 0.047(5) 0.016(4) 0.014(4) 0.000(3) -0.008(3) -0.014(3)
F1 0.083(4) 0.045(3) 0.046(3) -0.021(2) 0.029(3) -0.046(3)
F2 0.073(4) 0.031(3) 0.053(3) -0.017(2) 0.029(3) -0.018(3)
F3 0.090(4) 0.041(3) 0.051(3) -0.029(3) 0.040(3) -0.037(3)
F4 0.095(4) 0.031(3) 0.056(3) -0.014(3) 0.037(3) -0.033(3)
N1 0.019(3) 0.022(3) 0.019(3) -0.007(2) 0.005(2) -0.007(3)
N2 0.018(3) 0.030(3) 0.023(3) -0.008(3) 0.004(2) -0.012(3)
N3 0.021(3) 0.027(3) 0.022(3) -0.006(3) 0.002(3) -0.011(3)
N4 0.034(4) 0.033(4) 0.022(3) -0.011(3) 0.008(3) -0.019(3)
N5 0.030(4) 0.036(4) 0.024(3) -0.007(3) 0.005(3) -0.019(3)
N6 0.029(3) 0.024(3) 0.025(3) -0.007(3) 0.007(3) -0.020(3)
N7 0.026(3) 0.021(3) 0.021(3) -0.008(3) 0.000(3) -0.006(3)
N8 0.039(4) 0.022(3) 0.022(3) -0.006(3) 0.005(3) -0.015(3)
N9 0.025(3) 0.022(3) 0.026(3) -0.008(3) 0.004(3) -0.008(3)
O1 0.025(3) 0.046(4) 0.022(3) -0.001(3) 0.009(2) -0.010(3)
O2 0.032(3) 0.046(4) 0.032(3) 0.002(3) 0.008(3) -0.009(3)
O3 0.046(4) 0.112(6) 0.031(3) -0.011(4) 0.010(3) -0.041(4)
O4 0.029(3) 0.032(3) 0.024(3) -0.010(2) 0.010(2) -0.014(2)
O11 0.036(4) 0.039(4) 0.029(3) -0.008(3) 0.001(3) -0.011(3)
O12 0.047(4) 0.097(6) 0.051(4) -0.008(4) 0.006(3) -0.028(4)
O13 0.110(7) 0.083(6) 0.077(6) -0.039(5) 0.033(5) -0.041(5)

loop_
_atom_type_symbol
_atom_type_description
_atom_type_scat_dispersion_real
_atom_type_scat_dispersion_imag
_atom_type_scat_source
C C 0.0033 0.0016 'International Tables Vol C Tables 4.2.6.8 and 6.1.1.4'
H H 0.0000 0.0000 'International Tables Vol C Tables 4.2.6.8 and 6.1.1.4'
N N 0.0061 0.0033 'International Tables Vol C Tables 4.2.6.8 and 6.1.1.4'
O O 0.0106 0.0060 'International Tables Vol C Tables 4.2.6.8 and 6.1.1.4'
F F 0.0171 0.0103 'International Tables Vol C Tables 4.2.6.8 and 6.1.1.4'
Zn Zn 0.2839 1.4301 'International Tables Vol C Tables 4.2.6.8 and 6.1.1.4'

loop_
_geom_angle_atom_site_label_1
_geom_angle_atom_site_label_2
_geom_angle_atom_site_label_3
_geom_angle
_geom_angle_site_symmetry_1
_geom_angle_site_symmetry_3
_geom_angle_publ_flag
N2 Zn1 N2 180.0 2_665 . ?
N2 Zn1 N5 90.1(2) 2_665 . ?
N2 Zn1 N5 89.9(2) . . ?
N2 Zn1 N5 89.9(2) 2_665 2_665 ?
N2 Zn1 N5 90.1(2) . 2_665 ?
N5 Zn1 N5 180.0 . 2_665 ?
N2 Zn1 N8 89.7(2) 2_665 . ?
N2 Zn1 N8 90.3(2) . . ?
N5 Zn1 N8 92.4(2) . . ?
N5 Zn1 N8 87.6(2) 2_665 . ?
N2 Zn1 N8 90.3(2) 2_665 2_665 ?
N2 Zn1 N8 89.7(2) . 2_665 ?
N5 Zn1 N8 87.6(2) . 2_665 ?
N5 Zn1 N8 92.4(2) 2_665 2_665 ?
N8 Zn1 N8 180.0 . 2_665 ?
O1 Zn2 N1 137.8(2) . . ?
O1 Zn2 N4 101.5(2) . . ?
N1 Zn2 N4 101.9(2) . . ?
O1 Zn2 N7 106.1(2) . . ?
N1 Zn2 N7 103.8(2) . . ?
N4 Zn2 N7 99.9(2) . . ?
N3 Zn3 N9 119.6(3) 1_455 1_545 ?
N3 Zn3 N6 119.9(2) 1_455 . ?
N9 Zn3 N6 120.4(3) 1_545 . ?
N3 Zn3 O4 97.9(2) 1_455 1_554 ?
N9 Zn3 O4 89.6(2) 1_545 1_554 ?
N6 Zn3 O4 86.9(2) . 1_554 ?
N3 Zn3 O11 86.2(2) 1_455 . ?
N9 Zn3 O11 90.4(2) 1_545 . ?
N6 Zn3 O11 89.0(2) . . ?
O4 Zn3 O11 175.3(2) 1_554 . ?
N1 C1 N3 111.2(6) . . ?
N2 C2 N3 112.8(6) . . ?
N4 C3 N6 113.5(6) . . ?
N5 C4 N6 114.5(7) . . ?
N7 C5 N9 113.2(6) . . ?
N8 C6 N9 113.6(6) . . ?
O2 C7 O1 125.8(7) . . ?
O2 C7 C8 120.1(7) . . ?
O1 C7 C8 113.9(6) . . ?
C10 C8 C9 115.8(7) . . ?
C10 C8 C7 123.5(7) . . ?
C9 C8 C7 120.7(7) . . ?
F1 C9 C11 119.4(7) . . ?
F1 C9 C8 118.5(6) . . ?
C11 C9 C8 122.1(7) . . ?
F2 C10 C12 119.7(7) . . ?
F2 C10 C8 118.9(7) . . ?
C12 C10 C8 121.3(7) . . ?
F3 C11 C13 120.2(7) . . ?
F3 C11 C9 119.7(7) . . ?
C13 C11 C9 120.1(7) . . ?
C13 C12 F4 119.6(7) . . ?
C13 C12 C10 122.2(7) . . ?
F4 C12 C10 118.2(7) . . ?
C11 C13 C12 118.4(7) . . ?
C11 C13 C14 120.2(7) . . ?
C12 C13 C14 121.4(7) . . ?
O4 C14 O3 124.2(7) . . ?
O4 C14 C13 121.3(7) . . ?
O3 C14 C13 114.5(6) . . ?
C1 N1 N2 107.3(5) . . ?
C1 N1 Zn2 139.6(5) . . ?
N2 N1 Zn2 113.2(4) . . ?
C2 N2 N1 105.6(5) . . ?
C2 N2 Zn1 125.1(5) . . ?
N1 N2 Zn1 129.3(4) . . ?
C2 N3 C1 103.2(6) . . ?
C2 N3 Zn3 123.9(5) . 1_655 ?
C1 N3 Zn3 132.5(5) . 1_655 ?
C3 N4 N5 105.9(6) . . ?
C3 N4 Zn2 134.3(5) . . ?
N5 N4 Zn2 119.6(5) . . ?
C4 N5 N4 105.5(6) . . ?
C4 N5 Zn1 133.7(5) . . ?
N4 N5 Zn1 120.8(5) . . ?
C4 N6 C3 100.7(6) . . ?
C4 N6 Zn3 130.9(5) . . ?
C3 N6 Zn3 128.3(5) . . ?
C5 N7 N8 106.3(6) . . ?
C5 N7 Zn2 137.3(5) . . ?
N8 N7 Zn2 116.1(4) . . ?
C6 N8 N7 105.3(6) . . ?
C6 N8 Zn1 130.6(5) . . ?
N7 N8 Zn1 123.7(4) . . ?
C5 N9 C6 101.6(6) . . ?
C5 N9 Zn3 131.2(5) . 1_565 ?
C6 N9 Zn3 127.2(5) . 1_565 ?
C7 O1 Zn2 120.0(5) . . ?
C14 O4 Zn3 157.4(5) . 1_556 ?

loop_
_geom_bond_atom_site_label_1
_geom_bond_atom_site_label_2
_geom_bond_distance
_geom_bond_site_symmetry_2
_geom_bond_publ_flag
Zn1 N2 2.135(6) 2_665 ?
Zn1 N2 2.135(6) . ?
Zn1 N5 2.191(6) . ?
Zn1 N5 2.191(6) 2_665 ?
Zn1 N8 2.226(6) . ?
Zn1 N8 2.226(6) 2_665 ?
Zn2 O1 1.932(5) . ?
Zn2 N1 1.981(6) . ?
Zn2 N4 2.010(6) . ?
Zn2 N7 2.014(6) . ?
Zn3 N3 2.003(6) 1_455 ?
Zn3 N9 2.010(6) 1_545 ?
Zn3 N6 2.022(6) . ?
Zn3 O4 2.178(5) 1_554 ?
Zn3 O11 2.335(6) . ?
C1 N1 1.328(9) . ?
C1 N3 1.357(9) . ?
C2 N2 1.322(8) . ?
C2 N3 1.351(9) . ?
C3 N4 1.296(9) . ?
C3 N6 1.355(9) . ?
C4 N5 1.284(9) . ?
C4 N6 1.351(9) . ?
C5 N7 1.315(9) . ?
C5 N9 1.347(9) . ?
C6 N8 1.313(9) . ?
C6 N9 1.359(9) . ?
C7 O2 1.220(9) . ?
C7 O1 1.269(9) . ?
C7 C8 1.511(10) . ?
C8 C10 1.377(10) . ?
C8 C9 1.401(10) . ?
C9 F1 1.344(9) . ?
C9 C11 1.392(10) . ?
C10 F2 1.346(8) . ?
C10 C12 1.376(10) . ?
C11 F3 1.340(9) . ?
C11 C13 1.358(10) . ?
C12 C13 1.363(11) . ?
C12 F4 1.365(9) . ?
C13 C14 1.489(10) . ?
C14 O4 1.250(8) . ?
C14 O3 1.302(10) . ?
N1 N2 1.372(8) . ?
N3 Zn3 2.003(6) 1_655 ?
N4 N5 1.386(8) . ?
N7 N8 1.381(8) . ?
N9 Zn3 2.010(6) 1_565 ?
O4 Zn3 2.178(5) 1_556 ?
